data_2200045
loop_
_publ_author_name
'Lynch, Daniel E.'
'McClenaghan, Ian'

_publ_section_title
;
 <i>N</i>-(8-Quinolylamino)phthalimide
;
_journal_issue 1
_journal_name_full 'Acta Crystallographica Section E'
_journal_page_first o16
_journal_page_last o17
_journal_paper_doi 10.1107/S1600536800018109
_journal_volume 57
_journal_year 2001
_chemical_formula_sum 'C17 H11 N3 O2'
_chemical_formula_weight 289.29
_chemical_name_systematic 8-(Isoindol-1,3-dione-2-yl)aminoquinoline
_space_group_IT_number 29
_symmetry_cell_setting orthorhombic
_symmetry_space_group_name_Hall 'P 2c -2ac'
_symmetry_space_group_name_H-M 'P c a 21'
_audit_creation_method SHELXL-97
_cell_angle_alpha 90.00
_cell_angle_beta 90.00
_cell_angle_gamma 90.00
_cell_formula_units_Z 4
_cell_length_a 16.397(3)
_cell_length_b 10.819(2)
_cell_length_c 7.6737(15)
_cell_measurement_reflns_used 4257
_cell_measurement_temperature 150(2)
_cell_measurement_theta_max 27.48
_cell_measurement_theta_min 1.00
_cell_volume 1361.3(4)
_computing_cell_refinement 'DENZO and COLLECT'
_computing_data_collection 'DENZO (Otwinowski & Minor, 1997) and COLLECT (Hooft, 1998)'
_computing_data_reduction 'DENZO and COLLECT'
_computing_publication_material SHELXL97
_computing_structure_refinement 'SHELXL97 (Sheldrick, 1997)'
_computing_structure_solution 'SHELXS97 (Sheldrick, 1997)'
_diffrn_ambient_temperature 150(2)
_diffrn_detector_area_resol_mean 9.091
_diffrn_measured_fraction_theta_full .995
_diffrn_measured_fraction_theta_max .995
_diffrn_measurement_device_type 'Enraf Nonius KappaCCD area-detector'
_diffrn_measurement_method '\f and \w'
_diffrn_radiation_monochromator graphite
_diffrn_radiation_source 'Enraf Nonius FR591 rotating anode'
_diffrn_radiation_type MoK\a
_diffrn_radiation_wavelength .71073
_diffrn_reflns_av_R_equivalents .070
_diffrn_reflns_av_sigmaI/netI .0532
_diffrn_reflns_limit_h_max 19
_diffrn_reflns_limit_h_min -21
_diffrn_reflns_limit_k_max 13
_diffrn_reflns_limit_k_min -14
_diffrn_reflns_limit_l_max 9
_diffrn_reflns_limit_l_min -9
_diffrn_reflns_number 8737
_diffrn_reflns_theta_full 27.52
_diffrn_reflns_theta_max 27.52
_diffrn_reflns_theta_min 1.88
_diffrn_standards_decay_% 0
_diffrn_standards_number 0
_exptl_absorpt_coefficient_mu .096
_exptl_absorpt_correction_T_max .996
_exptl_absorpt_correction_T_min .976
_exptl_absorpt_correction_type multi-scan
_exptl_absorpt_process_details '(SORTAV; Blessing, 1995)'
_exptl_crystal_colour yellow
_exptl_crystal_density_diffrn 1.411
_exptl_crystal_density_method 'not measured'
_exptl_crystal_description needle
_exptl_crystal_F_000 600
_exptl_crystal_size_max .26
_exptl_crystal_size_mid .12
_exptl_crystal_size_min .04
_refine_diff_density_max .542
_refine_diff_density_min -.442
_refine_ls_extinction_coef .060(5)
_refine_ls_extinction_method SHELXL97
_refine_ls_goodness_of_fit_ref 1.184
_refine_ls_hydrogen_treatment constr
_refine_ls_matrix_type full
_refine_ls_number_parameters 204
_refine_ls_number_reflns 1676
_refine_ls_number_restraints 1
_refine_ls_restrained_S_all 1.184
_refine_ls_R_factor_all .066
_refine_ls_R_factor_gt .048
_refine_ls_shift/su_max <0.001
_refine_ls_shift/su_mean <0.001
_refine_ls_structure_factor_coef Fsqd
_refine_ls_weighting_details 'w = 1/[\s^2^(Fo^2^)+(0.0490P)^2^] where P = (Fo^2^+2Fc^2^)/3'
_refine_ls_weighting_scheme calc
_refine_ls_wR_factor_ref .099
_reflns_number_gt 1350
_reflns_number_total 1676
_reflns_threshold_expression I>2\s(I)
_cod_data_source_file na6002.cif
_cod_data_source_block I
_cod_depositor_comments
;
The following automatic conversions were performed:
'_symmetry_cell_setting' value 'Orthorhombic' changed to 'orthorhombic'
according to '/home/saulius/struct/CIF-dictionaries/cif_core.dic'
dictionary named 'cif_core.dic' version 2.4.1 from 2010-06-29.

Automatic conversion script
Id: cif_fix_enum 1527 2010-12-29 10:47:43Z saulius 

The following automatic conversions were performed:

'_symmetry_cell_setting' value 'Orthorhombic' changed to
'orthorhombic' according to
/home/saulius/struct/CIF-dictionaries/cif_core.dic dictionary named
'cif_core.dic' version 2.4.1 from 2010-06-29.

Automatic conversion script
Id: cif_fix_values 1715 2011-07-08 13:25:40Z adriana 
;
_cod_original_cell_volume 1361.4(5)
_cod_database_code 2200045
_cod_database_fobs_code 2200045

loop_
_symmetry_equiv_pos_as_xyz
'x, y, z'
'-x, -y, z+1/2'
'x+1/2, -y, z'
'-x+1/2, y, z+1/2'

loop_
_atom_site_label
_atom_site_fract_x
_atom_site_fract_y
_atom_site_fract_z
_atom_site_U_iso_or_equiv
_atom_site_adp_type
_atom_site_calc_flag
_atom_site_refinement_flags
_atom_site_occupancy
_atom_site_disorder_assembly
_atom_site_disorder_group
_atom_site_type_symbol
N1 -.09061(14) -.3749(2) .6464(3) .0275(5) Uani d . 1 . . N
C2 -.13724(18) -.4657(3) .7020(3) .0326(7) Uani d . 1 . . C
H2 -.1503 -.4681 .8226 .041 Uiso calc R 1 . . H
C3 -.16898(17) -.5594(2) .5953(4) .0343(7) Uani d . 1 . . C
H3 -.2015 -.6235 .6433 .043 Uiso calc R 1 . . H
C4 -.15233(18) -.5566(2) .4225(4) .0316(6) Uani d . 1 . . C
H4 -.1733 -.6191 .3480 .040 Uiso calc R 1 . . H
C5 -.08492(16) -.4502(2) .1746(3) .0306(7) Uani d . 1 . . C
H5 -.1041 -.5105 .0946 .038 Uiso calc R 1 . . H
C6 -.03895(17) -.3530(2) .1168(4) .0332(6) Uani d . 1 . . C
H6 -.0272 -.3456 -.0040 .041 Uiso calc R 1 . . H
C7 -.00890(16) -.2638(2) .2340(4) .0288(6) Uani d . 1 . . C
H7 .0232 -.1971 .1917 .036 Uiso calc R 1 . . H
C8 -.02552(16) -.2723(2) .4086(3) .0241(5) Uani d . 1 . . C
C9 -.07421(15) -.3708(2) .4719(3) .0230(6) Uani d . 1 . . C
C10 -.10386(17) -.4607(2) .3534(3) .0272(6) Uani d . 1 . . C
N81 -.00131(13) -.18119(19) .5284(3) .0263(5) Uani d . 1 . . N
H81 -.0055(16) -.208(3) .639(4) .031(8) Uiso d . 1 . . H
C11 .06871(16) .0046(2) .4219(3) .0258(6) Uani d . 1 . . C
O11 .00804(11) .06545(16) .3949(3) .0319(5) Uani d . 1 . . O
N12 .06876(12) -.11626(19) .4897(3) .0255(5) Uani d . 1 . . N
C13 .14796(17) -.1653(2) .5015(3) .0286(6) Uani d . 1 . . C
O13 .16305(12) -.26878(16) .5528(3) .0393(5) Uani d . 1 . . O
C14 .28647(16) -.0627(3) .4280(4) .0305(6) Uani d . 1 . . C
H14 .3189 -.1315 .4616 .038 Uiso calc R 1 . . H
C15 .32202(18) .0448(3) .3651(4) .0342(7) Uani d . 1 . . C
H15 .3797 .0498 .3554 .043 Uiso calc R 1 . . H
C16 .27438(17) .1451(3) .3162(4) .0334(7) Uani d . 1 . . C
H16 .3001 .2176 .2730 .042 Uiso calc R 1 . . H
C17 .19009(17) .1416(3) .3292(3) .0288(6) Uani d . 1 . . C
H17 .1576 .2104 .2961 .036 Uiso calc R 1 . . H
C18 .15523(16) .0348(2) .3918(3) .0255(6) Uani d . 1 . . C
C19 .20287(16) -.0664(2) .4402(3) .0256(6) Uani d . 1 . . C

loop_
_atom_site_aniso_label
_atom_site_aniso_U_11
_atom_site_aniso_U_22
_atom_site_aniso_U_33
_atom_site_aniso_U_12
_atom_site_aniso_U_13
_atom_site_aniso_U_23
N1 .0315(12) .0243(12) .0268(13) -.0019(10) .0009(9) -.0006(9)
C2 .0391(17) .0317(16) .0272(15) -.0065(13) .0045(12) .0028(11)
C3 .0374(17) .0258(16) .0395(18) -.0096(12) -.0003(12) .0026(12)
C4 .0369(16) .0224(14) .0356(16) -.0042(12) -.0076(12) -.0035(12)
C5 .0425(18) .0252(15) .0240(13) .0003(12) -.0055(12) -.0041(11)
C6 .0431(17) .0305(15) .0259(13) .0042(14) .0008(12) .0011(11)
C7 .0330(15) .0240(15) .0295(14) -.0014(12) .0018(11) .0034(11)
C8 .0236(13) .0193(12) .0295(14) .0037(11) -.0002(10) -.0009(11)
C9 .0244(14) .0192(13) .0254(13) .0023(11) -.0006(10) -.0015(10)
C10 .0310(15) .0209(13) .0297(14) .0012(12) -.0028(11) -.0018(10)
N81 .0299(13) .0207(12) .0281(13) -.0085(9) .0042(9) -.0018(10)
C11 .0293(15) .0207(13) .0275(13) -.0013(12) -.0009(11) -.0017(10)
O11 .0274(11) .0239(10) .0445(12) .0012(8) -.0021(8) .0027(9)
N12 .0247(12) .0187(11) .0332(12) -.0030(10) .0006(8) .0039(9)
C13 .0327(16) .0257(14) .0274(14) .0025(12) -.0010(10) .0017(11)
O13 .0418(12) .0236(10) .0525(13) .0015(9) -.0037(9) .0118(10)
C14 .0287(15) .0269(14) .0358(15) .0033(12) -.0030(12) .0028(11)
C15 .0283(15) .0360(16) .0383(16) -.0029(13) -.0009(11) .0010(13)
C16 .0362(17) .0264(14) .0377(16) -.0078(13) .0000(12) .0044(12)
C17 .0320(15) .0227(14) .0317(14) -.0014(13) -.0058(12) .0041(11)
C18 .0285(14) .0202(13) .0277(13) -.0004(11) -.0015(10) .0006(11)
C19 .0296(15) .0203(13) .0268(13) -.0007(12) -.0022(11) .0003(10)

loop_
_atom_type_symbol
_atom_type_description
_atom_type_scat_dispersion_real
_atom_type_scat_dispersion_imag
_atom_type_scat_source
C C .0033 .0016 'International Tables Vol C Tables 4.2.6.8 and 6.1.1.4'
H H .0000 .0000 'International Tables Vol C Tables 4.2.6.8 and 6.1.1.4'
N N .0061 .0033 'International Tables Vol C Tables 4.2.6.8 and 6.1.1.4'
O O .0106 .0060 'International Tables Vol C Tables 4.2.6.8 and 6.1.1.4'

loop_
_geom_angle_atom_site_label_1
_geom_angle_atom_site_label_2
_geom_angle_atom_site_label_3
_geom_angle
C2 N1 C9 117.1(2)
N1 C2 C3 124.5(3)
N1 C2 H2 117.8
C3 C2 H2 117.8
C4 C3 C2 118.7(3)
C4 C3 H3 120.6
C2 C3 H3 120.6
C3 C4 C10 119.9(3)
C3 C4 H4 120.0
C10 C4 H4 120.0
C6 C5 C10 119.9(3)
C6 C5 H5 120.0
C10 C5 H5 120.0
C5 C6 C7 120.8(3)
C5 C6 H6 119.6
C7 C6 H6 119.6
C8 C7 C6 120.6(2)
C8 C7 H7 119.7
C6 C7 H7 119.7
C7 C8 N81 122.4(2)
C7 C8 C9 119.8(2)
N81 C8 C9 117.5(2)
N1 C9 C10 122.6(2)
N1 C9 C8 118.1(2)
C10 C9 C8 119.3(2)
C5 C10 C4 123.3(3)
C5 C10 C9 119.5(2)
C4 C10 C9 117.2(2)
N12 N81 C8 116.8(2)
N12 N81 H81 115.7(18)
C8 N81 H81 111.5(19)
O11 C11 N12 124.7(2)
O11 C11 C18 130.1(2)
N12 C11 C18 105.3(2)
N81 N12 C13 124.3(2)
N81 N12 C11 123.5(2)
C13 N12 C11 112.0(2)
O13 C13 N12 123.9(3)
O13 C13 C19 130.4(3)
N12 C13 C19 105.6(2)
C19 C14 C15 117.9(3)
C19 C14 H14 121.1
C15 C14 H14 121.1
C14 C15 C16 120.8(3)
C14 C15 H15 119.6
C16 C15 H15 119.6
C15 C16 C17 121.3(3)
C15 C16 H16 119.3
C17 C16 H16 119.3
C18 C17 C16 117.5(3)
C18 C17 H17 121.2
C16 C17 H17 121.2
C17 C18 C19 121.3(3)
C17 C18 C11 129.8(2)
C19 C18 C11 108.9(2)
C14 C19 C18 121.2(3)
C14 C19 C13 130.7(3)
C18 C19 C13 108.2(2)

loop_
_geom_bond_atom_site_label_1
_geom_bond_atom_site_label_2
_geom_bond_site_symmetry_2
_geom_bond_distance
_geom_bond_publ_flag
N1 C2 . 1.317(3) ?
N1 C9 . 1.367(3) ?
C2 C3 . 1.403(4) ?
C2 H2 . .9500 ?
C3 C4 . 1.354(4) ?
C3 H3 . .9500 ?
C4 C10 . 1.411(4) ?
C4 H4 . .9500 ?
C5 C6 . 1.368(4) ?
C5 C10 . 1.411(4) ?
C5 H5 . .9500 ?
C6 C7 . 1.408(4) ?
C6 H6 . .9500 ?
C7 C8 . 1.370(4) ?
C7 H7 . .9500 ?
C8 N81 . 1.405(3) ?
C8 C9 . 1.417(4) ?
C9 C10 . 1.417(3) ?
N81 N12 . 1.379(3) ?
N81 H81 . .90(3) ?
C11 O11 . 1.211(3) ?
C11 N12 . 1.407(3) ?
C11 C18 . 1.474(4) ?
N12 C13 . 1.406(3) ?
C13 O13 . 1.213(3) ?
C13 C19 . 1.475(4) ?
C14 C19 . 1.375(4) ?
C14 C15 . 1.387(4) ?
C14 H14 . .9500 ?
C15 C16 . 1.389(4) ?
C15 H15 . .9500 ?
C16 C17 . 1.386(4) ?
C16 H16 . .9500 ?
C17 C18 . 1.376(4) ?
C17 H17 . .9500 ?
C18 C19 . 1.395(4) ?

loop_
_geom_hbond_atom_site_label_D
_geom_hbond_atom_site_label_H
_geom_hbond_atom_site_label_A
_geom_hbond_site_symmetry_A
_geom_hbond_distance_DH
_geom_hbond_distance_HA
_geom_hbond_distance_DA
_geom_hbond_angle_DHA
_geom_hbond_publ_flag
N81 H81 O11 2 .90(3) 2.50(3) 3.081(3) 123(2) yes
N81 H81 N1 1.555 .90(3) 2.28(3) 2.712(3) 109(2) yes
C17 H17 N1 2_554 .95 2.39 3.316(4) 166.2 yes

loop_
_geom_torsion_atom_site_label_1
_geom_torsion_atom_site_label_2
_geom_torsion_atom_site_label_3
_geom_torsion_atom_site_label_4
_geom_torsion
C9 N1 C2 C3 1.8(4)
N1 C2 C3 C4 -1.2(5)
C2 C3 C4 C10 .0(4)
C10 C5 C6 C7 1.1(4)
C5 C6 C7 C8 -.3(4)
C6 C7 C8 N81 -175.8(2)
C6 C7 C8 C9 -.8(4)
C2 N1 C9 C10 -1.3(4)
C2 N1 C9 C8 178.7(2)
C7 C8 C9 N1 -178.9(2)
N81 C8 C9 N1 -3.7(4)
C7 C8 C9 C10 1.2(4)
N81 C8 C9 C10 176.4(2)
C6 C5 C10 C4 178.6(2)
C6 C5 C10 C9 -.7(4)
C3 C4 C10 C5 -178.9(3)
C3 C4 C10 C9 .3(4)
N1 C9 C10 C5 179.6(3)
C8 C9 C10 C5 -.4(4)
N1 C9 C10 C4 .3(4)
C8 C9 C10 C4 -179.7(2)
C7 C8 N81 N12 -29.9(4)
C9 C8 N81 N12 155.1(2)
C8 N81 N12 C13 -73.0(3)
C8 N81 N12 C11 102.4(3)
O11 C11 N12 N81 2.1(4)
C18 C11 N12 N81 -177.1(2)
O11 C11 N12 C13 178.1(3)
C18 C11 N12 C13 -1.1(3)
N81 N12 C13 O13 -2.5(4)
C11 N12 C13 O13 -178.4(2)
N81 N12 C13 C19 177.3(2)
C11 N12 C13 C19 1.4(3)
C19 C14 C15 C16 .0(4)
C14 C15 C16 C17 .3(4)
C15 C16 C17 C18 -.2(4)
C16 C17 C18 C19 -.1(4)
C16 C17 C18 C11 179.2(3)
O11 C11 C18 C17 1.9(5)
N12 C11 C18 C17 -179.0(3)
O11 C11 C18 C19 -178.7(3)
N12 C11 C18 C19 .4(3)
C15 C14 C19 C18 -.4(4)
C15 C14 C19 C13 -179.7(3)
C17 C18 C19 C14 .4(4)
C11 C18 C19 C14 -179.0(2)
C17 C18 C19 C13 179.9(2)
C11 C18 C19 C13 .5(3)
O13 C13 C19 C14 -1.9(5)
N12 C13 C19 C14 178.3(3)
O13 C13 C19 C18 178.7(3)
N12 C13 C19 C18 -1.1(3)

loop_
_cod_related_entry_id
_cod_related_entry_database
_cod_related_entry_code
1 ChemSpider 1223138
